data_7226854
loop_
_publ_author_name
'Han, HongFei'
'Guo, Zhiqiang'
'Zhang, ShaoFeng'
'Li, Jie'
'Wei, Xuehong'

_publ_section_title
;
 Guanidinatoaluminum Complexes: Synthesis, Crystal Structures and
 Reactivities
;
_journal_name_full 'RSC Adv.'
_journal_paper_doi 10.1039/C6RA18367K
_journal_year 2016
_chemical_formula_sum 'C32 H48 Al N5'
_chemical_formula_weight 529.73
_chemical_name_systematic
; 
 ? 
;
_space_group_IT_number 9
_symmetry_cell_setting monoclinic
_symmetry_space_group_name_Hall 'C -2yc'
_symmetry_space_group_name_H-M 'C 1 c 1'
_atom_sites_solution_hydrogens geom
_atom_sites_solution_primary direct
_atom_sites_solution_secondary difmap
_audit_creation_method SHELXL-97
_audit_update_record
;
2016-01-15 deposited with the CCDC.
2016-10-20 downloaded from the CCDC.
;
_cell_angle_alpha 90.00
_cell_angle_beta 131.848(3)
_cell_angle_gamma 90.00
_cell_formula_units_Z 4
_cell_length_a 24.964(4)
_cell_length_b 10.0221(18)
_cell_length_c 17.071(3)
_cell_measurement_reflns_used 2443
_cell_measurement_temperature 200(2)
_cell_measurement_theta_max 22.2
_cell_measurement_theta_min 2.4
_cell_volume 3181.6(10)
_computing_structure_refinement 'SHELXL-97 (Sheldrick, 2008)'
_computing_structure_solution 'SHELXS-97 (Sheldrick, 2008)'
_diffrn_ambient_temperature 200(2)
_diffrn_measured_fraction_theta_full 0.994
_diffrn_measured_fraction_theta_max 0.994
_diffrn_measurement_device_type 'Bruker SMART CCD area-detector'
_diffrn_radiation_monochromator graphite
_diffrn_radiation_source 'fine-focus sealed tube'
_diffrn_radiation_type MoK\a
_diffrn_radiation_wavelength 0.71073
_diffrn_reflns_av_R_equivalents 0.0305
_diffrn_reflns_av_sigmaI/netI 0.0512
_diffrn_reflns_limit_h_max 33
_diffrn_reflns_limit_h_min -32
_diffrn_reflns_limit_k_max 13
_diffrn_reflns_limit_k_min -10
_diffrn_reflns_limit_l_max 22
_diffrn_reflns_limit_l_min -16
_diffrn_reflns_number 10916
_diffrn_reflns_theta_full 28.25
_diffrn_reflns_theta_max 28.25
_diffrn_reflns_theta_min 2.19
_exptl_absorpt_coefficient_mu 0.091
_exptl_absorpt_correction_T_max 0.9679
_exptl_absorpt_correction_T_min 0.9601
_exptl_crystal_colour colorless
_exptl_crystal_density_diffrn 1.106
_exptl_crystal_density_method 'not measured'
_exptl_crystal_description block
_exptl_crystal_F_000 1152
_exptl_crystal_size_max 0.45
_exptl_crystal_size_mid 0.40
_exptl_crystal_size_min 0.36
_refine_diff_density_max 0.387
_refine_diff_density_min -0.223
_refine_diff_density_rms 0.035
_refine_ls_abs_structure_details 'Flack H D (1983), Acta Cryst. A39, 876-881'
_refine_ls_abs_structure_Flack -0.02(19)
_refine_ls_extinction_method none
_refine_ls_goodness_of_fit_ref 0.988
_refine_ls_hydrogen_treatment mixed
_refine_ls_matrix_type full
_refine_ls_number_parameters 347
_refine_ls_number_reflns 6213
_refine_ls_number_restraints 2
_refine_ls_restrained_S_all 0.988
_refine_ls_R_factor_all 0.0921
_refine_ls_R_factor_gt 0.0540
_refine_ls_shift/su_max 0.002
_refine_ls_shift/su_mean 0.000
_refine_ls_structure_factor_coef Fsqd
_refine_ls_weighting_details 'calc w=1/[\s^2^(Fo^2^)+(0.0850P)^2^+0.0000P] where P=(Fo^2^+2Fc^2^)/3'
_refine_ls_weighting_scheme calc
_refine_ls_wR_factor_gt 0.1307
_refine_ls_wR_factor_ref 0.1512
_reflns_number_gt 3987
_reflns_number_total 6213
_reflns_threshold_expression >2sigma(I)
_cod_data_source_file c6ra18367k2.cif
_cod_data_source_block Compound_5
_cod_original_cell_volume 3181.5(10)
_cod_original_sg_symbol_H-M Cc
_cod_database_code 7226854

loop_
_symmetry_equiv_pos_as_xyz
'x, y, z'
'x, -y, z+1/2'
'x+1/2, y+1/2, z'
'x+1/2, -y+1/2, z+1/2'

loop_
_atom_site_label
_atom_site_type_symbol
_atom_site_fract_x
_atom_site_fract_y
_atom_site_fract_z
_atom_site_U_iso_or_equiv
_atom_site_adp_type
_atom_site_occupancy
_atom_site_symmetry_multiplicity
_atom_site_calc_flag
_atom_site_refinement_flags
Al1 Al 0.01380(4) 0.28060(9) 0.35116(6) 0.0527(2) Uani 1 1 d .
N1 N 0.10458(14) 0.2304(3) 0.39956(19) 0.0555(6) Uani 1 1 d .
N2 N 0.16795(15) 0.2202(3) 0.3440(2) 0.0595(7) Uani 1 1 d .
N3 N 0.04724(13) 0.1365(2) 0.23322(19) 0.0476(5) Uani 1 1 d .
N4 N -0.03044(14) 0.2966(2) 0.20522(19) 0.0498(6) Uani 1 1 d .
N5 N -0.06515(14) 0.1612(2) 0.06459(18) 0.0529(6) Uani 1 1 d .
C1 C 0.17278(19) 0.2676(4) 0.5050(3) 0.0614(8) Uani 1 1 d .
H1 H 0.2121 0.2157 0.5175 0.074 Uiso 1 1 calc R
C2 C 0.1708(2) 0.2258(5) 0.5887(3) 0.0858(12) Uani 1 1 d .
H2A H 0.1310 0.2728 0.5768 0.103 Uiso 1 1 calc R
H2B H 0.1615 0.1287 0.5832 0.103 Uiso 1 1 calc R
C3 C 0.2414(3) 0.2581(7) 0.6982(3) 0.1067(18) Uani 1 1 d .
H3A H 0.2804 0.2034 0.7131 0.128 Uiso 1 1 calc R
H3B H 0.2377 0.2351 0.7508 0.128 Uiso 1 1 calc R
C4 C 0.2603(3) 0.4064(7) 0.7083(3) 0.1152(19) Uani 1 1 d .
H4A H 0.2239 0.4608 0.7005 0.138 Uiso 1 1 calc R
H4B H 0.3076 0.4236 0.7790 0.138 Uiso 1 1 calc R
C5 C 0.2628(2) 0.4468(6) 0.6261(3) 0.1011(15) Uani 1 1 d .
H5A H 0.3026 0.3994 0.6384 0.121 Uiso 1 1 calc R
H5B H 0.2721 0.5439 0.6313 0.121 Uiso 1 1 calc R
C6 C 0.1915(2) 0.4136(4) 0.5157(3) 0.0738(10) Uani 1 1 d .
H6A H 0.1525 0.4679 0.5012 0.089 Uiso 1 1 calc R
H6B H 0.1950 0.4373 0.4630 0.089 Uiso 1 1 calc R
C7 C 0.11105(16) 0.2021(3) 0.3293(2) 0.0498(7) Uani 1 1 d .
C8 C 0.17219(17) 0.2080(3) 0.2671(2) 0.0529(7) Uani 1 1 d .
C9 C 0.1287(2) 0.2796(4) 0.1740(3) 0.0698(9) Uani 1 1 d .
H9 H 0.0922 0.3359 0.1590 0.084 Uiso 1 1 calc R
C10 C 0.1376(3) 0.2703(4) 0.1033(3) 0.0827(12) Uani 1 1 d .
H10 H 0.1061 0.3179 0.0388 0.099 Uiso 1 1 calc R
C11 C 0.1908(2) 0.1942(5) 0.1234(3) 0.0810(11) Uani 1 1 d .
H11 H 0.1966 0.1897 0.0738 0.097 Uiso 1 1 calc R
C12 C 0.2359(2) 0.1244(4) 0.2157(3) 0.0700(9) Uani 1 1 d .
H12 H 0.2729 0.0703 0.2302 0.084 Uiso 1 1 calc R
C13 C 0.22736(18) 0.1328(3) 0.2877(3) 0.0581(7) Uani 1 1 d .
H13 H 0.2598 0.0863 0.3525 0.070 Uiso 1 1 calc R
C14 C 0.04794(18) -0.0142(3) 0.2302(2) 0.0559(7) Uani 1 1 d .
H14 H 0.0002 -0.0396 0.1611 0.067 Uiso 1 1 calc R
C15 C 0.0489(4) -0.0737(4) 0.3117(5) 0.122(2) Uani 1 1 d .
H15A H 0.0100 -0.0335 0.3057 0.147 Uiso 1 1 calc R
H15B H 0.0953 -0.0534 0.3827 0.147 Uiso 1 1 calc R
C16 C 0.0383(5) -0.2254(5) 0.2975(6) 0.133(3) Uani 1 1 d .
H16A H 0.0417 -0.2632 0.3542 0.159 Uiso 1 1 calc R
H16B H -0.0103 -0.2452 0.2295 0.159 Uiso 1 1 calc R
C17 C 0.0918(3) -0.2878(4) 0.2999(4) 0.1045(17) Uani 1 1 d .
H17A H 0.0819 -0.3847 0.2865 0.125 Uiso 1 1 calc R
H17B H 0.1400 -0.2764 0.3706 0.125 Uiso 1 1 calc R
C18 C 0.0916(3) -0.2281(4) 0.2186(5) 0.1080(17) Uani 1 1 d .
H18A H 0.0456 -0.2495 0.1475 0.130 Uiso 1 1 calc R
H18B H 0.1310 -0.2682 0.2258 0.130 Uiso 1 1 calc R
C19 C 0.1014(3) -0.0758(4) 0.2306(4) 0.0887(12) Uani 1 1 d .
H19A H 0.1504 -0.0542 0.2973 0.106 Uiso 1 1 calc R
H19B H 0.0963 -0.0390 0.1720 0.106 Uiso 1 1 calc R
C20 C -0.01648(16) 0.2010(3) 0.1669(2) 0.0462(6) Uani 1 1 d .
C21 C -0.07689(17) 0.4051(3) 0.1384(2) 0.0541(7) Uani 1 1 d .
C22 C -0.0655(2) 0.4746(3) 0.0803(3) 0.0692(9) Uani 1 1 d .
H22 H -0.0278 0.4487 0.0827 0.083 Uiso 1 1 calc R
C23 C -0.1094(3) 0.5822(4) 0.0185(4) 0.0881(12) Uani 1 1 d .
H23 H -0.1019 0.6291 -0.0219 0.106 Uiso 1 1 calc R
C24 C -0.1639(3) 0.6214(4) 0.0153(4) 0.0943(14) Uani 1 1 d .
H24 H -0.1938 0.6950 -0.0268 0.113 Uiso 1 1 calc R
C25 C -0.1743(3) 0.5537(5) 0.0728(4) 0.0986(14) Uani 1 1 d .
H25 H -0.2118 0.5802 0.0706 0.118 Uiso 1 1 calc R
C26 C -0.1307(2) 0.4456(4) 0.1353(3) 0.0758(10) Uani 1 1 d .
H26 H -0.1384 0.4000 0.1758 0.091 Uiso 1 1 calc R
C27 C -0.0437(2) 0.1155(3) 0.0079(3) 0.0616(8) Uani 1 1 d .
H27A H -0.0607 0.0227 -0.0162 0.074 Uiso 1 1 calc R
H27B H 0.0094 0.1149 0.0565 0.074 Uiso 1 1 calc R
C28 C -0.0734(3) 0.2019(5) -0.0864(3) 0.0886(13) Uani 1 1 d .
H28A H -0.1261 0.2011 -0.1358 0.133 Uiso 1 1 calc R
H28B H -0.0573 0.1670 -0.1213 0.133 Uiso 1 1 calc R
H28C H -0.0560 0.2936 -0.0630 0.133 Uiso 1 1 calc R
C29 C -0.14245(19) 0.1584(4) 0.0080(3) 0.0702(9) Uani 1 1 d .
H29A H -0.1690 0.2121 -0.0571 0.084 Uiso 1 1 calc R
H29B H -0.1502 0.1995 0.0525 0.084 Uiso 1 1 calc R
C30 C -0.1719(3) 0.0189(5) -0.0202(4) 0.1141(19) Uani 1 1 d .
H30A H -0.1615 -0.0244 -0.0602 0.171 Uiso 1 1 calc R
H30B H -0.2241 0.0219 -0.0630 0.171 Uiso 1 1 calc R
H30C H -0.1495 -0.0320 0.0442 0.171 Uiso 1 1 calc R
C31 C 0.0087(2) 0.4533(4) 0.3997(3) 0.0761(10) Uani 1 1 d .
H31A H 0.0359 0.4488 0.4754 0.114 Uiso 1 1 calc R
H31B H -0.0417 0.4747 0.3621 0.114 Uiso 1 1 calc R
H31C H 0.0291 0.5227 0.3860 0.114 Uiso 1 1 calc R
C32 C -0.0341(3) 0.1457(4) 0.3691(4) 0.0891(12) Uani 1 1 d .
H32A H -0.0505 0.0721 0.3198 0.134 Uiso 1 1 calc R
H32B H -0.0756 0.1860 0.3551 0.134 Uiso 1 1 calc R
H32C H -0.0003 0.1116 0.4413 0.134 Uiso 1 1 calc R

loop_
_atom_site_aniso_label
_atom_site_aniso_U_11
_atom_site_aniso_U_22
_atom_site_aniso_U_33
_atom_site_aniso_U_23
_atom_site_aniso_U_13
_atom_site_aniso_U_12
Al1 0.0636(6) 0.0531(5) 0.0538(5) -0.0054(4) 0.0443(5) -0.0079(4)
N1 0.0658(17) 0.0592(16) 0.0484(14) -0.0020(11) 0.0410(14) -0.0007(12)
N2 0.0556(16) 0.0758(18) 0.0518(14) -0.0075(12) 0.0377(13) -0.0048(13)
N3 0.0534(14) 0.0416(12) 0.0519(13) 0.0023(10) 0.0369(12) 0.0019(11)
N4 0.0581(15) 0.0445(13) 0.0501(14) -0.0002(10) 0.0374(13) 0.0025(11)
N5 0.0608(16) 0.0495(14) 0.0506(14) -0.0010(11) 0.0381(13) 0.0049(12)
C1 0.0594(19) 0.077(2) 0.0461(17) 0.0021(15) 0.0345(16) 0.0052(16)
C2 0.081(3) 0.123(4) 0.050(2) 0.0150(19) 0.043(2) 0.015(2)
C3 0.089(3) 0.180(6) 0.047(2) 0.010(3) 0.043(2) 0.029(3)
C4 0.073(3) 0.184(6) 0.056(3) -0.034(3) 0.030(2) 0.012(3)
C5 0.071(3) 0.136(4) 0.073(3) -0.034(3) 0.039(2) -0.012(3)
C6 0.063(2) 0.090(3) 0.058(2) -0.0100(18) 0.0360(18) -0.0090(19)
C7 0.0513(18) 0.0491(16) 0.0450(15) 0.0040(12) 0.0304(14) 0.0031(13)
C8 0.0498(17) 0.0589(18) 0.0476(16) -0.0044(13) 0.0315(14) -0.0109(14)
C9 0.075(2) 0.068(2) 0.082(3) 0.0119(18) 0.058(2) 0.0084(18)
C10 0.090(3) 0.096(3) 0.074(3) 0.025(2) 0.060(3) 0.015(2)
C11 0.089(3) 0.101(3) 0.070(2) -0.001(2) 0.060(2) -0.003(2)
C12 0.068(2) 0.072(2) 0.079(2) -0.0096(19) 0.053(2) 0.0007(18)
C13 0.0538(18) 0.0618(19) 0.0539(17) -0.0016(14) 0.0339(15) -0.0019(15)
C14 0.073(2) 0.0453(15) 0.0528(16) 0.0057(13) 0.0435(16) 0.0100(15)
C15 0.236(7) 0.057(3) 0.153(5) 0.005(3) 0.163(5) 0.000(3)
C16 0.258(9) 0.058(3) 0.185(6) 0.008(3) 0.191(7) -0.003(4)
C17 0.124(4) 0.048(2) 0.088(3) 0.0095(19) 0.048(3) 0.004(2)
C18 0.140(5) 0.061(2) 0.169(5) 0.003(3) 0.123(4) 0.009(3)
C19 0.093(3) 0.062(2) 0.129(4) 0.001(2) 0.081(3) 0.001(2)
C20 0.0530(17) 0.0446(15) 0.0498(16) 0.0048(12) 0.0379(15) 0.0024(13)
C21 0.065(2) 0.0439(15) 0.0526(17) -0.0007(13) 0.0386(16) 0.0043(14)
C22 0.076(2) 0.0521(18) 0.076(2) 0.0027(16) 0.049(2) -0.0005(16)
C23 0.105(3) 0.054(2) 0.089(3) 0.0151(19) 0.058(3) 0.004(2)
C24 0.104(4) 0.052(2) 0.090(3) 0.0063(19) 0.049(3) 0.021(2)
C25 0.098(3) 0.088(3) 0.102(3) -0.005(3) 0.064(3) 0.029(3)
C26 0.078(2) 0.076(2) 0.075(2) 0.0051(18) 0.052(2) 0.021(2)
C27 0.079(2) 0.0573(19) 0.0561(18) 0.0005(14) 0.0480(18) 0.0078(16)
C28 0.126(4) 0.084(3) 0.071(2) 0.0124(19) 0.072(3) 0.019(2)
C29 0.061(2) 0.080(2) 0.061(2) 0.0046(17) 0.0367(18) 0.0138(18)
C30 0.086(3) 0.116(4) 0.142(4) -0.069(3) 0.077(3) -0.040(3)
C31 0.083(3) 0.076(2) 0.077(2) -0.0199(18) 0.057(2) -0.0081(19)
C32 0.102(3) 0.086(3) 0.102(3) -0.002(2) 0.077(3) -0.023(2)

loop_
_atom_type_symbol
_atom_type_description
_atom_type_scat_dispersion_real
_atom_type_scat_dispersion_imag
_atom_type_scat_source
C C 0.0033 0.0016 'International Tables Vol C Tables 4.2.6.8 and 6.1.1.4'
H H 0.0000 0.0000 'International Tables Vol C Tables 4.2.6.8 and 6.1.1.4'
N N 0.0061 0.0033 'International Tables Vol C Tables 4.2.6.8 and 6.1.1.4'
Al Al 0.0645 0.0514 'International Tables Vol C Tables 4.2.6.8 and 6.1.1.4'

loop_
_geom_angle_atom_site_label_1
_geom_angle_atom_site_label_2
_geom_angle_atom_site_label_3
_geom_angle
N1 Al1 N4 94.16(11)
N1 Al1 C31 116.60(14)
N4 Al1 C31 109.13(15)
N1 Al1 C32 115.29(18)
N4 Al1 C32 111.89(17)
C31 Al1 C32 108.90(19)
C7 N1 C1 114.4(3)
C7 N1 Al1 119.3(2)
C1 N1 Al1 122.4(2)
C7 N2 C8 125.1(3)
C20 N3 C7 120.8(2)
C20 N3 C14 118.9(2)
C7 N3 C14 117.1(2)
C20 N4 C21 119.5(2)
C20 N4 Al1 117.32(19)
C21 N4 Al1 123.23(18)
C20 N5 C27 122.4(3)
C20 N5 C29 120.3(3)
C27 N5 C29 117.3(3)
N1 C1 C6 113.8(3)
N1 C1 C2 110.0(3)
C6 C1 C2 110.7(3)
N1 C1 H1 107.3
C6 C1 H1 107.3
C2 C1 H1 107.3
C3 C2 C1 111.0(4)
C3 C2 H2A 109.4
C1 C2 H2A 109.4
C3 C2 H2B 109.4
C1 C2 H2B 109.4
H2A C2 H2B 108.0
C2 C3 C4 111.2(4)
C2 C3 H3A 109.4
C4 C3 H3A 109.4
C2 C3 H3B 109.4
C4 C3 H3B 109.4
H3A C3 H3B 108.0
C5 C4 C3 111.0(4)
C5 C4 H4A 109.4
C3 C4 H4A 109.4
C5 C4 H4B 109.4
C3 C4 H4B 109.4
H4A C4 H4B 108.0
C4 C5 C6 110.5(4)
C4 C5 H5A 109.5
C6 C5 H5A 109.5
C4 C5 H5B 109.5
C6 C5 H5B 109.5
H5A C5 H5B 108.1
C1 C6 C5 111.8(4)
C1 C6 H6A 109.3
C5 C6 H6A 109.3
C1 C6 H6B 109.3
C5 C6 H6B 109.3
H6A C6 H6B 107.9
N2 C7 N1 125.0(3)
N2 C7 N3 121.1(3)
N1 C7 N3 113.8(3)
C9 C8 N2 122.8(3)
C9 C8 C13 117.1(3)
N2 C8 C13 119.6(3)
C10 C9 C8 120.8(4)
C10 C9 H9 119.6
C8 C9 H9 119.6
C11 C10 C9 121.4(4)
C11 C10 H10 119.3
C9 C10 H10 119.3
C10 C11 C12 119.4(4)
C10 C11 H11 120.3
C12 C11 H11 120.3
C11 C12 C13 119.8(3)
C11 C12 H12 120.1
C13 C12 H12 120.1
C12 C13 C8 121.4(3)
C12 C13 H13 119.3
C8 C13 H13 119.3
C19 C14 C15 112.2(4)
C19 C14 N3 116.8(3)
C15 C14 N3 111.0(3)
C19 C14 H14 105.2
C15 C14 H14 105.2
N3 C14 H14 105.2
C14 C15 C16 110.6(4)
C14 C15 H15A 109.5
C16 C15 H15A 109.5
C14 C15 H15B 109.5
C16 C15 H15B 109.5
H15A C15 H15B 108.1
C17 C16 C15 111.4(5)
C17 C16 H16A 109.3
C15 C16 H16A 109.3
C17 C16 H16B 109.3
C15 C16 H16B 109.3
H16A C16 H16B 108.0
C16 C17 C18 111.4(4)
C16 C17 H17A 109.3
C18 C17 H17A 109.3
C16 C17 H17B 109.3
C18 C17 H17B 109.3
H17A C17 H17B 108.0
C17 C18 C19 111.7(4)
C17 C18 H18A 109.3
C19 C18 H18A 109.3
C17 C18 H18B 109.3
C19 C18 H18B 109.3
H18A C18 H18B 107.9
C14 C19 C18 110.7(3)
C14 C19 H19A 109.5
C18 C19 H19A 109.5
C14 C19 H19B 109.5
C18 C19 H19B 109.5
H19A C19 H19B 108.1
N4 C20 N3 118.7(3)
N4 C20 N5 122.6(3)
N3 C20 N5 118.6(2)
C26 C21 C22 119.1(3)
C26 C21 N4 120.4(3)
C22 C21 N4 120.4(3)
C21 C22 C23 119.8(4)
C21 C22 H22 120.1
C23 C22 H22 120.1
C24 C23 C22 120.5(4)
C24 C23 H23 119.7
C22 C23 H23 119.7
C25 C24 C23 119.3(4)
C25 C24 H24 120.4
C23 C24 H24 120.4
C24 C25 C26 121.0(4)
C24 C25 H25 119.5
C26 C25 H25 119.5
C21 C26 C25 120.3(4)
C21 C26 H26 119.8
C25 C26 H26 119.8
N5 C27 C28 112.9(3)
N5 C27 H27A 109.0
C28 C27 H27A 109.0
N5 C27 H27B 109.0
C28 C27 H27B 109.0
H27A C27 H27B 107.8
C27 C28 H28A 109.5
C27 C28 H28B 109.5
H28A C28 H28B 109.5
C27 C28 H28C 109.5
H28A C28 H28C 109.5
H28B C28 H28C 109.5
N5 C29 C30 112.1(3)
N5 C29 H29A 109.2
C30 C29 H29A 109.2
N5 C29 H29B 109.2
C30 C29 H29B 109.2
H29A C29 H29B 107.9
C29 C30 H30A 109.5
C29 C30 H30B 109.5
H30A C30 H30B 109.5
C29 C30 H30C 109.5
H30A C30 H30C 109.5
H30B C30 H30C 109.5
Al1 C31 H31A 109.5
Al1 C31 H31B 109.5
H31A C31 H31B 109.5
Al1 C31 H31C 109.5
H31A C31 H31C 109.5
H31B C31 H31C 109.5
Al1 C32 H32A 109.5
Al1 C32 H32B 109.5
H32A C32 H32B 109.5
Al1 C32 H32C 109.5
H32A C32 H32C 109.5
H32B C32 H32C 109.5

loop_
_geom_bond_atom_site_label_1
_geom_bond_atom_site_label_2
_geom_bond_distance
Al1 N1 1.890(3)
Al1 N4 1.944(3)
Al1 C31 1.960(4)
Al1 C32 1.960(4)
N1 C7 1.343(4)
N1 C1 1.479(4)
N2 C7 1.280(4)
N2 C8 1.391(4)
N3 C20 1.352(4)
N3 C7 1.474(4)
N3 C14 1.512(4)
N4 C20 1.331(4)
N4 C21 1.436(4)
N5 C20 1.362(4)
N5 C27 1.458(4)
N5 C29 1.473(4)
C1 C6 1.509(5)
C1 C2 1.522(5)
C1 H1 1.0000
C2 C3 1.520(6)
C2 H2A 0.9900
C2 H2B 0.9900
C3 C4 1.534(8)
C3 H3A 0.9900
C3 H3B 0.9900
C4 C5 1.501(7)
C4 H4A 0.9900
C4 H4B 0.9900
C5 C6 1.535(5)
C5 H5A 0.9900
C5 H5B 0.9900
C6 H6A 0.9900
C6 H6B 0.9900
C8 C9 1.385(5)
C8 C13 1.394(5)
C9 C10 1.369(5)
C9 H9 0.9500
C10 C11 1.361(6)
C10 H10 0.9500
C11 C12 1.368(6)
C11 H11 0.9500
C12 C13 1.382(5)
C12 H12 0.9500
C13 H13 0.9500
C14 C19 1.467(5)
C14 C15 1.500(5)
C14 H14 1.0000
C15 C16 1.534(6)
C15 H15A 0.9900
C15 H15B 0.9900
C16 C17 1.451(8)
C16 H16A 0.9900
C16 H16B 0.9900
C17 C18 1.508(7)
C17 H17A 0.9900
C17 H17B 0.9900
C18 C19 1.538(6)
C18 H18A 0.9900
C18 H18B 0.9900
C19 H19A 0.9900
C19 H19B 0.9900
C21 C26 1.370(5)
C21 C22 1.388(5)
C22 C23 1.391(5)
C22 H22 0.9500
C23 C24 1.382(6)
C23 H23 0.9500
C24 C25 1.352(7)
C24 H24 0.9500
C25 C26 1.395(6)
C25 H25 0.9500
C26 H26 0.9500
C27 C28 1.516(5)
C27 H27A 0.9900
C27 H27B 0.9900
C28 H28A 0.9800
C28 H28B 0.9800
C28 H28C 0.9800
C29 C30 1.502(6)
C29 H29A 0.9900
C29 H29B 0.9900
C30 H30A 0.9800
C30 H30B 0.9800
C30 H30C 0.9800
C31 H31A 0.9800
C31 H31B 0.9800
C31 H31C 0.9800
C32 H32A 0.9800
C32 H32B 0.9800
C32 H32C 0.9800

loop_
_geom_torsion_atom_site_label_1
_geom_torsion_atom_site_label_2
_geom_torsion_atom_site_label_3
_geom_torsion_atom_site_label_4
_geom_torsion
N4 Al1 N1 C7 -9.3(2)
C31 Al1 N1 C7 -123.1(3)
C32 Al1 N1 C7 107.3(3)
N4 Al1 N1 C1 147.2(2)
C31 Al1 N1 C1 33.4(3)
C32 Al1 N1 C1 -96.2(3)
N1 Al1 N4 C20 43.7(2)
C31 Al1 N4 C20 163.7(2)
C32 Al1 N4 C20 -75.7(3)
N1 Al1 N4 C21 -136.5(2)
C31 Al1 N4 C21 -16.5(3)
C32 Al1 N4 C21 104.1(3)
C7 N1 C1 C6 85.5(3)
Al1 N1 C1 C6 -72.1(3)
C7 N1 C1 C2 -149.6(3)
Al1 N1 C1 C2 52.8(4)
N1 C1 C2 C3 177.8(4)
C6 C1 C2 C3 -55.5(5)
C1 C2 C3 C4 55.6(5)
C2 C3 C4 C5 -56.2(5)
C3 C4 C5 C6 55.8(5)
N1 C1 C6 C5 -179.6(3)
C2 C1 C6 C5 55.9(4)
C4 C5 C6 C1 -56.5(5)
C8 N2 C7 N1 -171.0(3)
C8 N2 C7 N3 14.0(5)
C1 N1 C7 N2 -8.5(4)
Al1 N1 C7 N2 149.8(3)
C1 N1 C7 N3 166.9(2)
Al1 N1 C7 N3 -34.8(3)
C20 N3 C7 N2 -119.7(3)
C14 N3 C7 N2 80.7(3)
C20 N3 C7 N1 64.7(3)
C14 N3 C7 N1 -94.9(3)
C7 N2 C8 C9 56.3(5)
C7 N2 C8 C13 -131.3(3)
N2 C8 C9 C10 176.1(3)
C13 C8 C9 C10 3.5(5)
C8 C9 C10 C11 -2.2(6)
C9 C10 C11 C12 0.7(7)
C10 C11 C12 C13 -0.6(6)
C11 C12 C13 C8 2.0(5)
C9 C8 C13 C12 -3.4(5)
N2 C8 C13 C12 -176.3(3)
C20 N3 C14 C19 134.3(3)
C7 N3 C14 C19 -65.7(4)
C20 N3 C14 C15 -95.2(4)
C7 N3 C14 C15 64.8(4)
C19 C14 C15 C16 -55.6(7)
N3 C14 C15 C16 171.6(5)
C14 C15 C16 C17 56.0(7)
C15 C16 C17 C18 -55.9(7)
C16 C17 C18 C19 54.9(7)
C15 C14 C19 C18 54.5(6)
N3 C14 C19 C18 -175.6(4)
C17 C18 C19 C14 -53.7(6)
C21 N4 C20 N3 150.7(3)
Al1 N4 C20 N3 -29.5(3)
C21 N4 C20 N5 -32.4(4)
Al1 N4 C20 N5 147.3(2)
C7 N3 C20 N4 -26.9(4)
C14 N3 C20 N4 132.3(3)
C7 N3 C20 N5 156.1(2)
C14 N3 C20 N5 -44.7(4)
C27 N5 C20 N4 147.0(3)
C29 N5 C20 N4 -35.3(4)
C27 N5 C20 N3 -36.2(4)
C29 N5 C20 N3 141.5(3)
C20 N4 C21 C26 133.5(3)
Al1 N4 C21 C26 -46.2(4)
C20 N4 C21 C22 -49.9(4)
Al1 N4 C21 C22 130.4(3)
C26 C21 C22 C23 -1.2(5)
N4 C21 C22 C23 -177.9(3)
C21 C22 C23 C24 0.7(6)
C22 C23 C24 C25 -0.2(7)
C23 C24 C25 C26 0.2(7)
C22 C21 C26 C25 1.3(6)
N4 C21 C26 C25 178.0(3)
C24 C25 C26 C21 -0.8(7)
C20 N5 C27 C28 -118.5(4)
C29 N5 C27 C28 63.7(4)
C20 N5 C29 C30 -113.7(4)
C27 N5 C29 C30 64.1(4)
